data_2228301
loop_
_publ_author_name
'Srinivasa, H. T.'
'Devarajegowda, H. C.'
'Arunkashi, H. K.'
'Meenakshi, T. G.'

_publ_section_title
;
 4-Ethoxyphenyl 4-[(methoxycarbonyl)oxy]benzoate
;
_journal_coeditor_code FB2212
_journal_issue 12
_journal_name_full 'Acta Crystallographica Section E'
_journal_page_first o3074
_journal_paper_doi 10.1107/S1600536810044661
_journal_volume 66
_journal_year 2010
_chemical_formula_iupac 'C17 H16 O6'
_chemical_formula_moiety 'C17 H16 O6'
_chemical_formula_sum 'C17 H16 O6'
_chemical_formula_weight 316.30
_chemical_melting_point 356
_chemical_name_systematic
;
4-Ethoxyphenyl 4-[(methoxycarbonyl)oxy]benzoate
;
_space_group_IT_number 9
_symmetry_cell_setting monoclinic
_symmetry_space_group_name_Hall 'C -2yc'
_symmetry_space_group_name_H-M 'C 1 c 1'
_atom_sites_solution_hydrogens difmap
_atom_sites_solution_primary direct
_atom_sites_solution_secondary difmap
_audit_creation_method SHELXL-97
_cell_angle_alpha 90.00
_cell_angle_beta 96.949(4)
_cell_angle_gamma 90.00
_cell_formula_units_Z 4
_cell_length_a 11.7397(5)
_cell_length_b 16.9703(6)
_cell_length_c 7.9324(3)
_cell_measurement_reflns_used 1797
_cell_measurement_temperature 293(2)
_cell_measurement_theta_max 27.50
_cell_measurement_theta_min 2.40
_cell_volume 1568.73(11)
_computing_cell_refinement '<i>CrysAlis Pro CCD</i> (Oxford Diffraction, 2009)'
_computing_data_collection '<i>CrysAlis Pro CCD</i> (Oxford Diffraction, 2009)'
_computing_data_reduction '<i>CrysAlis Pro RED</i> (Oxford Diffraction, 2009)'
_computing_molecular_graphics
;
<i>ORTEP-3</i> (Farrugia, 1997) and <i>CAMERON</i> (Watkin <i>et
al.</i>,
1993)
;
_computing_publication_material '<i>WinGX</i> (Farrugia, 1999)'
_computing_structure_refinement '<i>SHELXL97</i> (Sheldrick, 2008)'
_computing_structure_solution '<i>SHELXS97</i> (Sheldrick, 2008)'
_diffrn_ambient_temperature 293(2)
_diffrn_detector_area_resol_mean 16.0839
_diffrn_measured_fraction_theta_full 0.989
_diffrn_measured_fraction_theta_max 0.989
_diffrn_measurement_device_type
;
Oxford Diffraction Xcalibur
;
_diffrn_measurement_method \w
_diffrn_radiation_monochromator graphite
_diffrn_radiation_source 'Enhance (Mo) X-ray Source'
_diffrn_radiation_type MoK\a
_diffrn_radiation_wavelength 0.71073
_diffrn_reflns_av_R_equivalents 0.0382
_diffrn_reflns_av_sigmaI/netI 0.0375
_diffrn_reflns_limit_h_max 15
_diffrn_reflns_limit_h_min -14
_diffrn_reflns_limit_k_max 21
_diffrn_reflns_limit_k_min -21
_diffrn_reflns_limit_l_max 10
_diffrn_reflns_limit_l_min -10
_diffrn_reflns_number 8839
_diffrn_reflns_reduction_process
;
;
_diffrn_reflns_theta_full 27.50
_diffrn_reflns_theta_max 27.50
_diffrn_reflns_theta_min 2.40
_diffrn_standards_number 0
_exptl_absorpt_coefficient_mu 0.102
_exptl_absorpt_correction_T_max 0.988
_exptl_absorpt_correction_T_min 0.982
_exptl_absorpt_correction_type multi-scan
_exptl_absorpt_process_details '(<i>CrysAlis Pro RED</i>; Oxford Diffraction, 2009)'
_exptl_crystal_colour Colourless
_exptl_crystal_density_diffrn 1.339
_exptl_crystal_density_method 'not measured'
_exptl_crystal_description Plate
_exptl_crystal_F_000 664
_exptl_crystal_size_max 0.22
_exptl_crystal_size_mid 0.15
_exptl_crystal_size_min 0.12
_refine_diff_density_max 0.134
_refine_diff_density_min -0.110
_refine_ls_extinction_coef 0.0052(7)
_refine_ls_extinction_method '<i>SHELXL97</i> (Sheldrick, 2008)'
_refine_ls_goodness_of_fit_ref 0.977
_refine_ls_hydrogen_treatment constr
_refine_ls_matrix_type full
_refine_ls_number_constraints 62
_refine_ls_number_parameters 211
_refine_ls_number_reflns 1797
_refine_ls_number_restraints 2
_refine_ls_restrained_S_all 0.976
_refine_ls_R_factor_all 0.0712
_refine_ls_R_factor_gt 0.0352
_refine_ls_shift/su_max 0.000
_refine_ls_shift/su_mean 0.000
_refine_ls_structure_factor_coef Fsqd
_refine_ls_weighting_details 'calc w=1/[\s^2^(Fo^2^)+(0.0418P)^2^] where P=(Fo^2^+2Fc^2^)/3'
_refine_ls_weighting_scheme calc
_refine_ls_wR_factor_gt 0.0794
_refine_ls_wR_factor_ref 0.0852
_reflns_number_gt 1092
_reflns_number_total 1797
_reflns_threshold_expression I>2\s(I)
_cod_data_source_file fb2212.cif
_cod_data_source_block I
_cod_original_sg_symbol_H-M 'C c'
_cod_database_code 2228301
_cod_database_fobs_code 2228301

loop_
_symmetry_equiv_pos_as_xyz
'x, y, z'
'x, -y, z+1/2'
'x+1/2, y+1/2, z'
'x+1/2, -y+1/2, z+1/2'

loop_
_atom_site_type_symbol
_atom_site_label
_atom_site_fract_x
_atom_site_fract_y
_atom_site_fract_z
_atom_site_U_iso_or_equiv
_atom_site_adp_type
_atom_site_calc_flag
_atom_site_refinement_flags
_atom_site_occupancy
_atom_site_disorder_assembly
_atom_site_disorder_group
O O1 0.75904(19) 0.40401(15) 0.0153(3) 0.0827(7) Uani d . 1 . .
O O2 0.5908(2) 0.34329(14) 0.0242(3) 0.0794(7) Uani d . 1 . .
O O3 0.68466(18) 0.40619(14) 0.2481(3) 0.0749(6) Uani d . 1 . .
O O4 0.3150(2) 0.27835(12) 0.7091(3) 0.0812(7) Uani d . 1 . .
O O5 0.3405(2) 0.40346(11) 0.7901(3) 0.0681(6) Uani d . 1 . .
O O6 0.03480(19) 0.39014(13) 1.2645(3) 0.0725(6) Uani d . 1 . .
C C1 0.7605(3) 0.3799(3) -0.1598(5) 0.0961(12) Uani d . 1 . .
H H1A 0.8087 0.4149 -0.2145 0.144 Uiso calc R 1 . .
H H1B 0.6839 0.3815 -0.2180 0.144 Uiso calc R 1 . .
H H1C 0.7898 0.3271 -0.1629 0.144 Uiso calc R 1 . .
C C2 0.6705(3) 0.37896(19) 0.0872(4) 0.0630(8) Uani d . 1 . .
C C3 0.5995(3) 0.3876(2) 0.3513(3) 0.0604(8) Uani d . 1 . .
C C4 0.5405(3) 0.44911(18) 0.4107(4) 0.0610(8) Uani d . 1 . .
H H4 0.5522 0.5002 0.3743 0.073 Uiso calc R 1 . .
C C5 0.4636(2) 0.43453(17) 0.5251(4) 0.0587(8) Uani d . 1 . .
H H5 0.4253 0.4763 0.5693 0.070 Uiso calc R 1 . .
C C6 0.4428(2) 0.35787(17) 0.5747(3) 0.0523(7) Uani d . 1 . .
C C7 0.5019(3) 0.29643(17) 0.5101(4) 0.0610(8) Uani d . 1 . .
H H7 0.4877 0.2449 0.5415 0.073 Uiso calc R 1 . .
C C8 0.5816(3) 0.31082(18) 0.3996(4) 0.0653(8) Uani d . 1 . .
H H8 0.6224 0.2696 0.3583 0.078 Uiso calc R 1 . .
C C9 0.3606(2) 0.34004(17) 0.6952(4) 0.0549(7) Uani d . 1 . .
C C10 0.2640(3) 0.39527(16) 0.9136(4) 0.0577(8) Uani d . 1 . .
C C11 0.1571(3) 0.42874(17) 0.8805(4) 0.0639(8) Uani d . 1 . .
H H11 0.1354 0.4534 0.7769 0.077 Uiso calc R 1 . .
C C12 0.0830(3) 0.42581(17) 0.9999(4) 0.0620(8) Uani d . 1 . .
H H12 0.0105 0.4482 0.9774 0.074 Uiso calc R 1 . .
C C13 0.1157(3) 0.38941(16) 1.1553(4) 0.0530(7) Uani d . 1 . .
C C14 0.2230(3) 0.35663(17) 1.1868(4) 0.0635(8) Uani d . 1 . .
H H14 0.2455 0.3323 1.2905 0.076 Uiso calc R 1 . .
C C15 0.2983(3) 0.35972(17) 1.0643(4) 0.0628(8) Uani d . 1 . .
H H15 0.3712 0.3377 1.0855 0.075 Uiso calc R 1 . .
C C16 0.0587(3) 0.3503(2) 1.4190(5) 0.0816(10) Uani d . 1 . .
H H16A 0.1238 0.3744 1.4868 0.098 Uiso calc R 1 . .
H H16B 0.0773 0.2957 1.3989 0.098 Uiso calc R 1 . .
C C17 -0.0464(3) 0.3550(2) 1.5115(5) 0.0886(12) Uani d . 1 . .
H H17A -0.0310 0.3294 1.6198 0.133 Uiso calc R 1 . .
H H17B -0.1097 0.3294 1.4454 0.133 Uiso calc R 1 . .
H H17C -0.0654 0.4093 1.5281 0.133 Uiso calc R 1 . .

loop_
_atom_site_aniso_label
_atom_site_aniso_U_11
_atom_site_aniso_U_22
_atom_site_aniso_U_33
_atom_site_aniso_U_12
_atom_site_aniso_U_13
_atom_site_aniso_U_23
O1 0.0645(15) 0.1165(18) 0.0703(16) -0.0045(12) 0.0212(12) -0.0007(14)
O2 0.0704(15) 0.1012(17) 0.0680(14) -0.0119(13) 0.0132(12) -0.0162(13)
O3 0.0674(15) 0.0997(16) 0.0590(14) -0.0168(11) 0.0135(11) -0.0106(12)
O4 0.1030(17) 0.0546(13) 0.0918(16) -0.0184(11) 0.0355(13) -0.0090(11)
O5 0.0850(15) 0.0569(12) 0.0676(14) -0.0092(11) 0.0297(12) -0.0046(11)
O6 0.0739(15) 0.0778(14) 0.0674(15) -0.0020(11) 0.0156(12) 0.0002(12)
C1 0.085(3) 0.138(3) 0.071(2) 0.009(2) 0.033(2) -0.009(2)
C2 0.053(2) 0.075(2) 0.062(2) 0.0094(17) 0.0106(17) -0.0008(18)
C3 0.058(2) 0.075(2) 0.0478(19) -0.0021(15) 0.0066(15) 0.0024(16)
C4 0.079(2) 0.0527(17) 0.0517(17) -0.0014(15) 0.0077(16) 0.0049(14)
C5 0.0702(19) 0.0516(18) 0.0547(19) 0.0049(14) 0.0093(16) -0.0020(14)
C6 0.0586(18) 0.0494(18) 0.0479(18) 0.0016(13) 0.0025(15) 0.0032(13)
C7 0.0687(19) 0.0477(17) 0.067(2) 0.0072(14) 0.0084(16) 0.0037(14)
C8 0.073(2) 0.064(2) 0.0593(18) 0.0156(15) 0.0096(16) -0.0022(15)
C9 0.0625(18) 0.0454(17) 0.0558(18) 0.0004(14) 0.0033(15) -0.0005(14)
C10 0.066(2) 0.0492(17) 0.061(2) -0.0088(14) 0.0169(16) -0.0036(14)
C11 0.079(2) 0.0572(17) 0.0544(19) 0.0038(16) 0.0036(17) 0.0043(13)
C12 0.0573(18) 0.0614(17) 0.067(2) 0.0067(14) 0.0057(16) -0.0013(15)
C13 0.0556(18) 0.0513(17) 0.0528(19) -0.0075(13) 0.0094(15) -0.0069(14)
C14 0.071(2) 0.068(2) 0.0498(18) -0.0017(16) 0.0004(16) 0.0023(15)
C15 0.0602(18) 0.0637(18) 0.064(2) 0.0005(14) 0.0072(16) 0.0007(16)
C16 0.093(3) 0.087(2) 0.066(2) -0.003(2) 0.016(2) 0.000(2)
C17 0.090(3) 0.110(3) 0.071(2) -0.017(2) 0.031(2) -0.003(2)

loop_
_atom_type_symbol
_atom_type_description
_atom_type_scat_dispersion_real
_atom_type_scat_dispersion_imag
_atom_type_scat_source
C C 0.0033 0.0016 'International Tables Vol C Tables 4.2.6.8 and 6.1.1.4'
H H 0.0000 0.0000 'International Tables Vol C Tables 4.2.6.8 and 6.1.1.4'
O O 0.0106 0.0060 'International Tables Vol C Tables 4.2.6.8 and 6.1.1.4'

loop_
_geom_angle_atom_site_label_1
_geom_angle_atom_site_label_2
_geom_angle_atom_site_label_3
_geom_angle_site_symmetry_1
_geom_angle_site_symmetry_3
_geom_angle
_geom_angle_publ_flag
C2 O1 C1 . . 115.2(3) ?
C2 O3 C3 . . 117.4(2) ?
C9 O5 C10 . . 118.4(2) ?
C13 O6 C16 . . 118.2(3) ?
O1 C1 H1A . . 109.5 ?
O1 C1 H1B . . 109.5 ?
H1A C1 H1B . . 109.5 ?
O1 C1 H1C . . 109.5 ?
H1A C1 H1C . . 109.5 ?
H1B C1 H1C . . 109.5 ?
O2 C2 O1 . . 127.8(3) ?
O2 C2 O3 . . 125.4(3) ?
O1 C2 O3 . . 106.7(3) ?
C4 C3 C8 . . 121.6(3) ?
C4 C3 O3 . . 117.1(3) ?
C8 C3 O3 . . 121.2(3) ?
C3 C4 C5 . . 119.3(3) ?
C3 C4 H4 . . 120.4 ?
C5 C4 H4 . . 120.4 ?
C4 C5 C6 . . 120.4(3) ?
C4 C5 H5 . . 119.8 ?
C6 C5 H5 . . 119.8 ?
C7 C6 C5 . . 119.2(3) ?
C7 C6 C9 . . 118.9(3) ?
C5 C6 C9 . . 121.9(2) ?
C8 C7 C6 . . 120.7(3) ?
C8 C7 H7 . . 119.6 ?
C6 C7 H7 . . 119.6 ?
C7 C8 C3 . . 118.8(3) ?
C7 C8 H8 . . 120.6 ?
C3 C8 H8 . . 120.6 ?
O4 C9 O5 . . 122.7(3) ?
O4 C9 C6 . . 125.5(3) ?
O5 C9 C6 . . 111.8(2) ?
C15 C10 C11 . . 121.3(3) ?
C15 C10 O5 . . 120.6(3) ?
C11 C10 O5 . . 118.0(3) ?
C12 C11 C10 . . 119.8(3) ?
C12 C11 H11 . . 120.1 ?
C10 C11 H11 . . 120.1 ?
C11 C12 C13 . . 120.1(3) ?
C11 C12 H12 . . 119.9 ?
C13 C12 H12 . . 119.9 ?
O6 C13 C14 . . 125.7(3) ?
O6 C13 C12 . . 114.9(3) ?
C14 C13 C12 . . 119.4(3) ?
C13 C14 C15 . . 120.3(3) ?
C13 C14 H14 . . 119.9 ?
C15 C14 H14 . . 119.9 ?
C10 C15 C14 . . 119.1(3) ?
C10 C15 H15 . . 120.5 ?
C14 C15 H15 . . 120.5 ?
O6 C16 C17 . . 108.1(3) ?
O6 C16 H16A . . 110.1 ?
C17 C16 H16A . . 110.1 ?
O6 C16 H16B . . 110.1 ?
C17 C16 H16B . . 110.1 ?
H16A C16 H16B . . 108.4 ?
C16 C17 H17A . . 109.5 ?
C16 C17 H17B . . 109.5 ?
H17A C17 H17B . . 109.5 ?
C16 C17 H17C . . 109.5 ?
H17A C17 H17C . . 109.5 ?
H17B C17 H17C . . 109.5 ?

loop_
_geom_bond_atom_site_label_1
_geom_bond_atom_site_label_2
_geom_bond_site_symmetry_2
_geom_bond_distance
_geom_bond_publ_flag
O1 C2 . 1.315(4) ?
O1 C1 . 1.450(4) ?
O2 C2 . 1.174(4) ?
O3 C2 . 1.349(4) ?
O3 C3 . 1.403(3) ?
O4 C9 . 1.187(3) ?
O5 C9 . 1.350(3) ?
O5 C10 . 1.414(3) ?
O6 C13 . 1.361(3) ?
O6 C16 . 1.398(4) ?
C1 H1A . 0.9600 ?
C1 H1B . 0.9600 ?
C1 H1C . 0.9600 ?
C3 C4 . 1.368(4) ?
C3 C8 . 1.381(4) ?
C4 C5 . 1.378(4) ?
C4 H4 . 0.9300 ?
C5 C6 . 1.389(4) ?
C5 H5 . 0.9300 ?
C6 C7 . 1.385(4) ?
C6 C9 . 1.470(4) ?
C7 C8 . 1.378(4) ?
C7 H7 . 0.9300 ?
C8 H8 . 0.9300 ?
C10 C15 . 1.356(4) ?
C10 C11 . 1.373(4) ?
C11 C12 . 1.362(4) ?
C11 H11 . 0.9300 ?
C12 C13 . 1.390(4) ?
C12 H12 . 0.9300 ?
C13 C14 . 1.373(4) ?
C14 C15 . 1.391(4) ?
C14 H14 . 0.9300 ?
C15 H15 . 0.9300 ?
C16 C17 . 1.512(5) ?
C16 H16A . 0.9700 ?
C16 H16B . 0.9700 ?
C17 H17A . 0.9600 ?
C17 H17B . 0.9600 ?
C17 H17C . 0.9600 ?

loop_
_geom_hbond_atom_site_label_D
_geom_hbond_atom_site_label_H
_geom_hbond_atom_site_label_A
_geom_hbond_site_symmetry_A
_geom_hbond_distance_DH
_geom_hbond_distance_HA
_geom_hbond_distance_DA
_geom_hbond_angle_DHA
_geom_hbond_publ_flag
C16 H16B O2 4_456 0.97 2.56 3.399(4) 145 yes
C1 H1B Cg1 1_554 0.96 2.99 3.853(4) 151 yes

loop_
_geom_torsion_atom_site_label_1
_geom_torsion_atom_site_label_2
_geom_torsion_atom_site_label_3
_geom_torsion_atom_site_label_4
_geom_torsion_site_symmetry_1
_geom_torsion_site_symmetry_2
_geom_torsion_site_symmetry_3
_geom_torsion_site_symmetry_4
_geom_torsion
_geom_torsion_publ_flag
C1 O1 C2 O2 . . . . -4.3(5) ?
C1 O1 C2 O3 . . . . 179.3(3) ?
C3 O3 C2 O2 . . . . 2.9(5) ?
C3 O3 C2 O1 . . . . 179.4(3) ?
C2 O3 C3 C4 . . . . -117.8(3) ?
C2 O3 C3 C8 . . . . 66.3(4) ?
C8 C3 C4 C5 . . . . 1.8(4) ?
O3 C3 C4 C5 . . . . -174.0(3) ?
C3 C4 C5 C6 . . . . -2.4(4) ?
C4 C5 C6 C7 . . . . 1.1(4) ?
C4 C5 C6 C9 . . . . -179.5(3) ?
C5 C6 C7 C8 . . . . 0.8(4) ?
C9 C6 C7 C8 . . . . -178.6(3) ?
C6 C7 C8 C3 . . . . -1.5(5) ?
C4 C3 C8 C7 . . . . 0.1(4) ?
O3 C3 C8 C7 . . . . 175.8(3) ?
C10 O5 C9 O4 . . . . 1.5(4) ?
C10 O5 C9 C6 . . . . -179.3(2) ?
C7 C6 C9 O4 . . . . -22.4(4) ?
C5 C6 C9 O4 . . . . 158.2(3) ?
C7 C6 C9 O5 . . . . 158.5(3) ?
C5 C6 C9 O5 . . . . -20.9(3) ?
C9 O5 C10 C15 . . . . 77.9(3) ?
C9 O5 C10 C11 . . . . -106.2(3) ?
C15 C10 C11 C12 . . . . -0.7(4) ?
O5 C10 C11 C12 . . . . -176.5(2) ?
C10 C11 C12 C13 . . . . 0.4(4) ?
C16 O6 C13 C14 . . . . -4.1(4) ?
C16 O6 C13 C12 . . . . 176.0(3) ?
C11 C12 C13 O6 . . . . 179.9(2) ?
C11 C12 C13 C14 . . . . 0.0(4) ?
O6 C13 C14 C15 . . . . -180.0(2) ?
C12 C13 C14 C15 . . . . -0.1(4) ?
C11 C10 C15 C14 . . . . 0.6(4) ?
O5 C10 C15 C14 . . . . 176.3(2) ?
C13 C14 C15 C10 . . . . -0.2(4) ?
C13 O6 C16 C17 . . . . -176.2(3) ?

loop_
_cod_related_entry_id
_cod_related_entry_database
_cod_related_entry_code
1 ChemSpider 23076991
